data_7056563
loop_
_publ_author_name
'Budniak, Adam K.'
'Masny, Micha\/l'
'Prezelj, Kristina'
'Grzeszkiewicz, Miko\/laj'
'Gawraczy\'nski, Jakub'
'Dobrzycki, \/Lukasz'
'Cyra\'nski, Micha\/l K.'
'Ko\'zmi\'nski, Wiktor'
'Mazej, Zoran'
'Fija\/lkowski, Karol J.'
'Grochala, Wojciech'
'Leszczy\'nski, Piotr J.'

_publ_section_title
;
 Reconnaissance of reactivity of an Ag(ii)SO4 one-electron oxidizer
 towards naphthalene derivatives
;
_journal_name_full 'New J. Chem.'
_journal_paper_doi 10.1039/C7NJ02299A
_journal_year 2017
_chemical_formula_sum 'C20 H12 Cl2'
_chemical_formula_weight 323.20
_space_group_crystal_system monoclinic
_space_group_IT_number 15
_space_group_name_Hall '-C 2yc'
_space_group_name_H-M_alt 'C 1 2/c 1'
_symmetry_space_group_name_Hall '-C 2yc'
_symmetry_space_group_name_H-M 'C 1 2/c 1'
_atom_sites_solution_hydrogens geom
_audit_update_record
;
2017-07-27 deposited with the CCDC.
2017-08-15 downloaded from the CCDC.
;
_cell_angle_alpha 90
_cell_angle_beta 115.0519(18)
_cell_angle_gamma 90
_cell_formula_units_Z 4
_cell_length_a 13.1656(10)
_cell_length_b 10.6206(8)
_cell_length_c 11.2471(9)
_cell_measurement_reflns_used 6466
_cell_measurement_temperature 100.(2)
_cell_measurement_theta_max 26.4166
_cell_measurement_theta_min 3.4164
_cell_volume 1424.70(19)
_computing_cell_refinement 'SAINT V8.34A (Bruker AXS Inc., 2013)'
_computing_data_collection 'APEX2 V2013 (Bruker AXS Inc., 2013)'
_computing_data_reduction 'SAINT V8.34A (Bruker AXS Inc., 2013)'
_computing_publication_material 'APEX2 V2013 (Bruker AXS Inc., 2013)'
_computing_structure_refinement 'SHELXL-2013 (Sheldrick, 2013)'
_computing_structure_solution 'SHELXS-97 (Sheldrick, 2008)'
_diffrn_ambient_temperature 100.(2)
_diffrn_detector_area_resol_mean 10.4167
_diffrn_measured_fraction_theta_full 0.999
_diffrn_measured_fraction_theta_max 0.999
_diffrn_measurement_device_type 'Bruker D8 VENTURE'
_diffrn_measurement_method 'omega scans'
_diffrn_radiation_monochromator TRIUMPH
_diffrn_radiation_type MoK\a
_diffrn_radiation_wavelength 0.71073
_diffrn_reflns_av_R_equivalents 0.0291
_diffrn_reflns_av_unetI/netI 0.0171
_diffrn_reflns_limit_h_max 16
_diffrn_reflns_limit_h_min -16
_diffrn_reflns_limit_k_max 13
_diffrn_reflns_limit_k_min -13
_diffrn_reflns_limit_l_max 13
_diffrn_reflns_limit_l_min -13
_diffrn_reflns_number 11706
_diffrn_reflns_theta_full 26.00
_diffrn_reflns_theta_max 26.00
_diffrn_reflns_theta_min 3.42
_diffrn_source 'fine focus sealed tube'
_exptl_absorpt_coefficient_mu 0.447
_exptl_absorpt_correction_T_max 0.96
_exptl_absorpt_correction_T_min 0.88
_exptl_absorpt_correction_type multi-scan
_exptl_absorpt_process_details 'SADABS V2012/1 (Bruker AXS Inc.)'
_exptl_crystal_colour orange
_exptl_crystal_density_diffrn 1.507
_exptl_crystal_density_method 'not measured'
_exptl_crystal_description prism
_exptl_crystal_F_000 664
_exptl_crystal_size_max 0.414
_exptl_crystal_size_mid 0.129
_exptl_crystal_size_min 0.086
_refine_diff_density_max 0.288
_refine_diff_density_min -0.229
_refine_ls_extinction_method none
_refine_ls_goodness_of_fit_ref 1.077
_refine_ls_hydrogen_treatment constr
_refine_ls_matrix_type full
_refine_ls_number_parameters 100
_refine_ls_number_reflns 1403
_refine_ls_number_restraints 0
_refine_ls_restrained_S_all 1.077
_refine_ls_R_factor_all 0.0406
_refine_ls_R_factor_gt 0.0331
_refine_ls_shift/su_max 0.000
_refine_ls_shift/su_mean 0.000
_refine_ls_structure_factor_coef Fsqd
_refine_ls_weighting_details 'w=1/[\s^2^(Fo^2^)+(0.0369P)^2^+2.3680P] where P=(Fo^2^+2Fc^2^)/3'
_refine_ls_weighting_scheme calc
_refine_ls_wR_factor_gt 0.0786
_refine_ls_wR_factor_ref 0.0831
_reflns_number_gt 1228
_reflns_number_total 1403
_reflns_threshold_expression 'I > 2\s(I)'
_cod_data_source_file c7nj02299a2.cif
_cod_data_source_block 3
_cod_database_code 7056563

loop_
_space_group_symop_operation_xyz
'x, y, z'
'-x, y, -z+1/2'
'x+1/2, y+1/2, z'
'-x+1/2, y+1/2, -z+1/2'
'-x, -y, -z'
'x, -y, z-1/2'
'-x+1/2, -y+1/2, -z'
'x+1/2, -y+1/2, z-1/2'

loop_
_atom_site_type_symbol
_atom_site_label
_atom_site_fract_x
_atom_site_fract_y
_atom_site_fract_z
_atom_site_U_iso_or_equiv
_atom_site_adp_type
_atom_site_calc_flag
_atom_site_refinement_flags_adp
_atom_site_refinement_flags_posn
_atom_site_occupancy
Cl Cl1 0.06393(3) 0.28611(4) 0.11703(4) 0.02215(16) Uani d . . 1
C C1 0.43778(13) 0.29711(16) 0.22780(16) 0.0148(4) Uani d . . 1
C C2 0.38907(15) 0.20107(16) 0.26650(17) 0.0165(4) Uani d . . 1
H H2 0.4351 0.1355 0.3195 0.02 Uiso calc U R 1
C C3 0.27259(15) 0.19667(17) 0.23011(17) 0.0173(4) Uani d . . 1
H H3 0.241 0.1295 0.2591 0.021 Uiso calc U R 1
C C4 0.20613(14) 0.28943(17) 0.15322(17) 0.0159(4) Uani d . . 1
C C4A 0.24883(14) 0.38853(16) 0.10261(16) 0.0137(4) Uani d . . 1
C C5 0.17930(14) 0.48074(17) 0.01484(16) 0.0159(4) Uani d . . 1
H H5 0.1008 0.4794 -0.0097 0.019 Uiso calc U R 1
C C6 0.22385(15) 0.57170(17) -0.03499(17) 0.0179(4) Uani d . . 1
H H6 0.1763 0.6325 -0.0946 0.021 Uiso calc U R 1
C C7 0.34025(15) 0.57507(17) 0.00218(17) 0.0175(4) Uani d . . 1
H H7 0.3708 0.638 -0.0332 0.021 Uiso calc U R 1
C C8 0.40994(14) 0.48876(17) 0.08871(17) 0.0162(4) Uani d . . 1
H H8 0.4884 0.4938 0.1137 0.019 Uiso calc U R 1
C C8A 0.36727(14) 0.39200(16) 0.14169(16) 0.0139(4) Uani d . . 1

loop_
_atom_site_aniso_label
_atom_site_aniso_U_11
_atom_site_aniso_U_22
_atom_site_aniso_U_33
_atom_site_aniso_U_12
_atom_site_aniso_U_13
_atom_site_aniso_U_23
Cl1 0.0121(2) 0.0302(3) 0.0230(3) -0.00395(18) 0.00631(18) 0.00175(19)
C1 0.0142(9) 0.0164(9) 0.0121(8) -0.0007(7) 0.0040(7) -0.0033(7)
C2 0.0177(9) 0.0157(9) 0.0129(8) -0.0004(7) 0.0036(7) 0.0002(7)
C3 0.0197(9) 0.0172(9) 0.0143(8) -0.0049(7) 0.0067(7) 0.0000(7)
C4 0.0109(8) 0.0220(9) 0.0141(8) -0.0046(7) 0.0046(7) -0.0051(7)
C4A 0.0140(8) 0.0143(8) 0.0129(8) -0.0024(7) 0.0059(7) -0.0039(7)
C5 0.0123(8) 0.0183(9) 0.0139(9) 0.0002(7) 0.0023(7) -0.0046(7)
C6 0.0206(9) 0.0149(9) 0.0153(9) 0.0032(7) 0.0047(7) 0.0009(7)
C7 0.0183(9) 0.0154(9) 0.0187(9) -0.0025(7) 0.0078(7) 0.0018(7)
C8 0.0122(8) 0.0194(9) 0.0166(9) -0.0027(7) 0.0057(7) -0.0013(7)
C8A 0.0132(8) 0.0148(8) 0.0122(8) -0.0005(7) 0.0039(7) -0.0029(7)

loop_
_atom_type_symbol
_atom_type_description
_atom_type_scat_dispersion_real
_atom_type_scat_dispersion_imag
_atom_type_scat_source
C C 0.0033 0.0016 'International Tables Vol C Tables 4.2.6.8 and 6.1.1.4'
H H 0.0000 0.0000 'International Tables Vol C Tables 4.2.6.8 and 6.1.1.4'
Cl Cl 0.1484 0.1585 'International Tables Vol C Tables 4.2.6.8 and 6.1.1.4'

loop_
_geom_angle_atom_site_label_1
_geom_angle_atom_site_label_2
_geom_angle_atom_site_label_3
_geom_angle_site_symmetry_3
_geom_angle
C2 C1 C8A . 118.80(16)
C2 C1 C1 2_655 119.17(13)
C8A C1 C1 2_655 121.98(13)
C1 C2 C3 . 122.01(16)
C1 C2 H2 . 119.0
C3 C2 H2 . 119.0
C4 C3 C2 . 119.28(16)
C4 C3 H3 . 120.4
C2 C3 H3 . 120.4
C3 C4 C4A . 122.34(16)
C3 C4 Cl1 . 118.28(14)
C4A C4 Cl1 . 119.37(13)
C5 C4A C4 . 122.87(16)
C5 C4A C8A . 119.68(15)
C4 C4A C8A . 117.44(15)
C6 C5 C4A . 120.76(16)
C6 C5 H5 . 119.6
C4A C5 H5 . 119.6
C5 C6 C7 . 119.88(16)
C5 C6 H6 . 120.1
C7 C6 H6 . 120.1
C8 C7 C6 . 120.78(16)
C8 C7 H7 . 119.6
C6 C7 H7 . 119.6
C7 C8 C8A . 121.25(16)
C7 C8 H8 . 119.4
C8A C8 H8 . 119.4
C8 C8A C4A . 117.64(15)
C8 C8A C1 . 122.36(15)
C4A C8A C1 . 119.96(15)

loop_
_geom_bond_atom_site_label_1
_geom_bond_atom_site_label_2
_geom_bond_site_symmetry_2
_geom_bond_distance
Cl1 C4 . 1.7397(17)
C1 C2 . 1.370(2)
C1 C8A . 1.433(2)
C1 C1 2_655 1.497(3)
C2 C3 . 1.411(2)
C2 H2 . 0.95
C3 C4 . 1.358(3)
C3 H3 . 0.95
C4 C4A . 1.421(2)
C4A C5 . 1.416(2)
C4A C8A . 1.430(2)
C5 C6 . 1.367(3)
C5 H5 . 0.95
C6 C7 . 1.408(2)
C6 H6 . 0.95
C7 C8 . 1.369(3)
C7 H7 . 0.95
C8 C8A . 1.418(2)
C8 H8 . 0.95

loop_
_geom_torsion_atom_site_label_1
_geom_torsion_atom_site_label_2
_geom_torsion_atom_site_label_3
_geom_torsion_atom_site_label_4
_geom_torsion_site_symmetry_1
_geom_torsion
C8A C1 C2 C3 . -3.6(3)
C1 C1 C2 C3 2_655 178.82(17)
C1 C2 C3 C4 . 0.7(3)
C2 C3 C4 C4A . 3.0(3)
C2 C3 C4 Cl1 . -176.66(13)
C3 C4 C4A C5 . 175.38(17)
Cl1 C4 C4A C5 . -5.0(2)
C3 C4 C4A C8A . -3.5(2)
Cl1 C4 C4A C8A . 176.09(12)
C4 C4A C5 C6 . -177.61(16)
C8A C4A C5 C6 . 1.3(2)
C4A C5 C6 C7 . -0.7(3)
C5 C6 C7 C8 . -0.5(3)
C6 C7 C8 C8A . 1.2(3)
C7 C8 C8A C4A . -0.7(2)
C7 C8 C8A C1 . 177.12(17)
C5 C4A C8A C8 . -0.6(2)
C4 C4A C8A C8 . 178.37(15)
C5 C4A C8A C1 . -178.39(15)
C4 C4A C8A C1 . 0.5(2)
C2 C1 C8A C8 . -174.84(16)
C1 C1 C8A C8 2_655 2.7(3)
C2 C1 C8A C4A . 2.9(2)
C1 C1 C8A C4A 2_655 -179.60(16)
